data_7044513
loop_
_publ_author_name
'Behera, Jogendra Nath'
'Tiwari, Ranjay K.'
'Kumar, Jitendra'

_publ_section_title
;
 Organically-Templated Inorganic-Organic Hybrid Metal (Zn and Cd)
 Sulphite-Oxalates with Layered and Three-Dimensional Structures
;
_journal_name_full 'Dalton Trans.'
_journal_paper_doi 10.1039/C7DT03073H
_journal_year 2017
_chemical_formula_moiety 'C3 H10 N O10 S2 Zn2'
_chemical_formula_sum 'C3 H10 N O10 S2 Zn2'
_chemical_formula_weight 414.98
_chemical_name_systematic '[C4N2H12]0.5[Zn2(SO3)2(C2O4)0.5(H2O)2]'
_space_group_crystal_system tetragonal
_space_group_IT_number 136
_space_group_name_Hall '-P 4n 2n'
_space_group_name_H-M_alt 'P 42/m n m'
_symmetry_space_group_name_Hall '-P 4n 2n'
_symmetry_space_group_name_H-M 'P 42/m n m'
_atom_sites_solution_hydrogens mixed
_atom_sites_solution_primary direct
_atom_sites_solution_secondary difmap
_audit_creation_method SHELXL-2014/7
_audit_update_record
;
2017-09-27 deposited with the CCDC.
2017-10-23 downloaded from the CCDC.
;
_cell_angle_alpha 90
_cell_angle_beta 90
_cell_angle_gamma 90
_cell_formula_units_Z 4
_cell_length_a 11.091(2)
_cell_length_b 11.091(2)
_cell_length_c 8.915(1)
_cell_measurement_reflns_used 934
_cell_measurement_temperature 100(2)
_cell_measurement_theta_max 30.5
_cell_measurement_theta_min 2.6
_cell_volume 1096.6(3)
_computing_cell_refinement 'Bruker SAINT'
_computing_data_collection 'Bruker APEX2'
_computing_data_reduction 'Bruker SAINT'
_computing_molecular_graphics 'Ortep for Windows (Farrugia, 2012)'
_computing_publication_material 'WinGX publication routines (Farrugia, 2012)'
_computing_structure_refinement 'SHELXL-2014/7 (Sheldrick, 2014)'
_computing_structure_solution 'SHELXT-2014 (Sheldrick, 2014)'
_diffrn_ambient_temperature 100(2)
_diffrn_measured_fraction_theta_full 0.998
_diffrn_measured_fraction_theta_max 0.989
_diffrn_measurement_device_type 'Bruker APEX-II CCD'
_diffrn_measurement_method '\f and \w scans'
_diffrn_radiation_type MoK\a
_diffrn_radiation_wavelength 0.71073
_diffrn_reflns_av_R_equivalents 0.0496
_diffrn_reflns_av_unetI/netI 0.0307
_diffrn_reflns_Laue_measured_fraction_full 0.998
_diffrn_reflns_Laue_measured_fraction_max 0.989
_diffrn_reflns_limit_h_max 15
_diffrn_reflns_limit_h_min -12
_diffrn_reflns_limit_k_max 12
_diffrn_reflns_limit_k_min -15
_diffrn_reflns_limit_l_max 10
_diffrn_reflns_limit_l_min -12
_diffrn_reflns_number 7950
_diffrn_reflns_point_group_measured_fraction_full 0.998
_diffrn_reflns_point_group_measured_fraction_max 0.989
_diffrn_reflns_theta_full 25.242
_diffrn_reflns_theta_max 30.463
_diffrn_reflns_theta_min 2.597
_exptl_absorpt_coefficient_mu 4.804
_exptl_absorpt_correction_T_max 0.7461
_exptl_absorpt_correction_T_min 0.5708
_exptl_absorpt_correction_type multi-scan
_exptl_absorpt_process_details sadabs
_exptl_crystal_colour colorless
_exptl_crystal_density_diffrn 2.513
_exptl_crystal_density_method 'not measured'
_exptl_crystal_description plate
_exptl_crystal_F_000 828
_exptl_crystal_size_max 0.27
_exptl_crystal_size_mid 0.24
_exptl_crystal_size_min 0.22
_refine_diff_density_max 1.421
_refine_diff_density_min -1.340
_refine_diff_density_rms 0.186
_refine_ls_extinction_method none
_refine_ls_goodness_of_fit_ref 1.130
_refine_ls_hydrogen_treatment mixed
_refine_ls_matrix_type full
_refine_ls_number_parameters 61
_refine_ls_number_reflns 934
_refine_ls_number_restraints 1
_refine_ls_restrained_S_all 1.132
_refine_ls_R_factor_all 0.0584
_refine_ls_R_factor_gt 0.0460
_refine_ls_shift/su_max 0.000
_refine_ls_shift/su_mean 0.000
_refine_ls_structure_factor_coef Fsqd
_refine_ls_weighting_details 'w=1/[\s^2^(Fo^2^)+10.8628P] where P=(Fo^2^+2Fc^2^)/3'
_refine_ls_weighting_scheme calc
_refine_ls_wR_factor_gt 0.0839
_refine_ls_wR_factor_ref 0.0878
_reflns_Friedel_coverage 0.000
_reflns_number_gt 764
_reflns_number_total 934
_reflns_threshold_expression 'I > 2\s(I)'
_cod_data_source_file c7dt03073h3.cif
_cod_data_source_block 2
_cod_original_cell_volume 1096.6(4)
_cod_database_code 7044513
_shelx_shelxl_version_number 2014/7
_shelx_space_group_comment
;
The symmetry employed for this shelxl refinement is uniquely defined
by the following loop, which should always be used as a source of
symmetry information in preference to the above space-group names.
They are only intended as comments.
;

loop_
_space_group_symop_operation_xyz
'x, y, z'
'-x, -y, z'
'x+1/2, -y+1/2, -z+1/2'
'-x+1/2, y+1/2, -z+1/2'
'-y, -x, -z'
'y, x, -z'
'y+1/2, -x+1/2, z+1/2'
'-y+1/2, x+1/2, z+1/2'
'-x, -y, -z'
'x, y, -z'
'-x-1/2, y-1/2, z-1/2'
'x-1/2, -y-1/2, z-1/2'
'y, x, z'
'-y, -x, z'
'-y-1/2, x-1/2, -z-1/2'
'y-1/2, -x-1/2, -z-1/2'

loop_
_atom_site_label
_atom_site_type_symbol
_atom_site_fract_x
_atom_site_fract_y
_atom_site_fract_z
_atom_site_U_iso_or_equiv
_atom_site_adp_type
_atom_site_occupancy
_atom_site_site_symmetry_order
_atom_site_calc_flag
_atom_site_refinement_flags_posn
_atom_site_refinement_flags_adp
_atom_site_refinement_flags_occupancy
Zn2 Zn 0.5000 0.0000 0.2500 0.0115(2) Uani 1 4 d S T P
Zn1 Zn 0.82245(6) -0.17755(6) 0.0000 0.0106(2) Uani 1 4 d S T P
S1 S 0.68336(13) 0.06862(12) 0.0000 0.0120(3) Uani 1 2 d S T P
O2 O 0.6086(3) 0.1087(3) 0.1373(3) 0.0144(5) Uani 1 1 d . . .
O1 O 0.6737(4) -0.0668(4) 0.0000 0.0154(8) Uani 1 2 d S T P
O1W O 0.7370(3) -0.2630(3) 0.1786(5) 0.0179(9) Uani 1 2 d S T P
C1 C 1.0000 0.0000 0.0851(8) 0.0146(15) Uani 1 4 d S T P
O4 O 0.9287(3) -0.0713(3) 0.1484(5) 0.0272(11) Uani 1 2 d S T P
N1 N 0.9115(8) 0.9115(8) 0.5000 0.145(12) Uani 1 4 d DS T P
H1A H 0.9031 0.9031 0.5987 0.174 Uiso 0.5 2 calc R U P
H1B H 0.8609 0.8609 0.4547 0.174 Uiso 0.5 2 calc R U P
C2 C 0.8854(10) 1.0352(10) 0.4558(13) 0.064(5) Uani 0.5 1 d D . P
H2A H 0.8015 1.0542 0.4756 0.077 Uiso 0.5 1 calc R U P
H2B H 0.9005 1.0459 0.3495 0.077 Uiso 0.5 1 calc R U P
H1W H 0.695(5) -0.223(5) 0.227(6) 0.040(18) Uiso 1 1 d . . .

loop_
_atom_site_aniso_label
_atom_site_aniso_U_11
_atom_site_aniso_U_22
_atom_site_aniso_U_33
_atom_site_aniso_U_23
_atom_site_aniso_U_13
_atom_site_aniso_U_12
Zn2 0.0104(3) 0.0104(3) 0.0138(4) 0.000 0.000 0.000
Zn1 0.0110(3) 0.0110(3) 0.0099(4) 0.000 0.000 -0.0004(4)
S1 0.0114(6) 0.0113(6) 0.0132(6) 0.000 0.000 -0.0018(5)
O2 0.0160(14) 0.0128(13) 0.0145(11) -0.0021(11) 0.0017(11) -0.0032(10)
O1 0.0139(19) 0.0120(19) 0.0201(19) 0.000 0.000 0.0006(16)
O1W 0.0167(13) 0.0167(13) 0.020(2) 0.0074(12) 0.0074(12) 0.0030(18)
C1 0.017(2) 0.017(2) 0.009(3) 0.000 0.000 0.000(3)
O4 0.0352(17) 0.0352(17) 0.0112(19) 0.0010(12) 0.0010(12) -0.020(2)
N1 0.199(18) 0.199(18) 0.038(7) 0.000 0.000 -0.17(2)
C2 0.037(6) 0.083(9) 0.073(10) -0.070(7) -0.037(6) 0.039(6)

loop_
_atom_type_symbol
_atom_type_description
_atom_type_scat_dispersion_real
_atom_type_scat_dispersion_imag
_atom_type_scat_source
C C 0.0033 0.0016 'International Tables Vol C Tables 4.2.6.8 and 6.1.1.4'
H H 0.0000 0.0000 'International Tables Vol C Tables 4.2.6.8 and 6.1.1.4'
N N 0.0061 0.0033 'International Tables Vol C Tables 4.2.6.8 and 6.1.1.4'
O O 0.0106 0.0060 'International Tables Vol C Tables 4.2.6.8 and 6.1.1.4'
S S 0.1246 0.1234 'International Tables Vol C Tables 4.2.6.8 and 6.1.1.4'
Zn Zn 0.2839 1.4301 'International Tables Vol C Tables 4.2.6.8 and 6.1.1.4'

loop_
_geom_angle_atom_site_label_1
_geom_angle_atom_site_label_2
_geom_angle_atom_site_label_3
_geom_angle
_geom_angle_site_symmetry_1
_geom_angle_site_symmetry_3
O2 Zn2 O2 104.96(7) 2_655 16_666
O2 Zn2 O2 104.96(7) 2_655 15_656
O2 Zn2 O2 118.93(15) 16_666 15_656
O2 Zn2 O2 118.93(15) 2_655 .
O2 Zn2 O2 104.96(7) 16_666 .
O2 Zn2 O2 104.96(7) 15_656 .
O1 Zn1 O1 163.3(2) 13_645 .
O1 Zn1 O1W 84.65(8) 13_645 10
O1 Zn1 O1W 84.65(8) . 10
O1 Zn1 O1W 84.65(8) 13_645 .
O1 Zn1 O1W 84.65(8) . .
O1W Zn1 O1W 99.9(3) 10 .
O1 Zn1 O4 96.52(9) 13_645 10
O1 Zn1 O4 96.52(9) . 10
O1W Zn1 O4 91.64(17) 10 10
O1W Zn1 O4 168.50(18) . 10
O1 Zn1 O4 96.52(9) 13_645 .
O1 Zn1 O4 96.52(9) . .
O1W Zn1 O4 168.51(18) 10 .
O1W Zn1 O4 91.63(17) . .
O4 Zn1 O4 76.9(2) 10 .
O1 S1 O2 104.41(16) . 10
O1 S1 O2 104.41(16) . .
O2 S1 O2 104.9(2) 10 .
S1 O2 Zn2 123.69(17) . .
S1 O1 Zn1 122.6(3) . .
O4 C1 O4 126.5(7) . 2_755
O4 C1 C1 116.8(4) . 9_755
O4 C1 C1 116.8(4) 2_755 9_755
C1 O4 Zn1 114.8(4) . .
C2 N1 C2 107.5(12) 13 .
N1 C2 C2 107.4(9) . 5_776

loop_
_geom_bond_atom_site_label_1
_geom_bond_atom_site_label_2
_geom_bond_distance
_geom_bond_site_symmetry_2
Zn2 O2 1.978(3) 2_655
Zn2 O2 1.978(3) 16_666
Zn2 O2 1.978(3) 15_656
Zn2 O2 1.978(3) .
Zn1 O1 2.056(4) 13_645
Zn1 O1 2.056(4) .
Zn1 O1W 2.081(4) 10
Zn1 O1W 2.081(4) .
Zn1 O4 2.128(4) 10
Zn1 O4 2.128(4) .
S1 O1 1.506(4) .
S1 O2 1.543(3) 10
S1 O2 1.543(3) .
C1 O4 1.252(5) .
C1 O4 1.252(5) 2_755
C1 C1 1.518(15) 9_755
N1 C2 1.457(11) 13
N1 C2 1.457(11) .
C2 C2 1.474(19) 5_776
